data_1000396
loop_
_publ_author_name
'Auray, M'
'Quarton, M'
'Leblanc, M'

_publ_section_title 'Zirconium tungstate'
_journal_coden_ASTM ACSCEE
_journal_name_full 'Acta Crystallographica C (39,1983-)'
_journal_page_first 2210
_journal_page_last 2213
_journal_volume 51
_journal_year 1995
_chemical_formula_structural 'Zr (W O4)2'
_chemical_formula_sum 'O8 W2 Zr'
_chemical_name_systematic 'Zirconium tungstate'
_space_group_IT_number 198
_symmetry_cell_setting cubic
_symmetry_Int_Tables_number 198
_symmetry_space_group_name_Hall 'P 2ac 2ab 3'
_symmetry_space_group_name_H-M 'P 21 3'
_cell_angle_alpha 90
_cell_angle_beta 90
_cell_angle_gamma 90
_cell_formula_units_Z 4
_cell_length_a 9.1546(2)
_cell_length_b 9.1546(2)
_cell_length_c 9.1546(2)
_cell_volume 767.2
_exptl_crystal_density_meas 4.9(5)
_refine_ls_R_factor_all 0.027
_cod_database_code 1000396

loop_
_symmetry_equiv_pos_as_xyz
x,y,z
y,z,x
z,x,y
1/2+x,1/2-y,-z
1/2+y,1/2-z,-x
1/2+z,1/2-x,-y
-x,1/2+y,1/2-z
-y,1/2+z,1/2-x
-z,1/2+x,1/2-y
1/2-x,-y,1/2+z
1/2-y,-z,1/2+x
1/2-z,-x,1/2+y

loop_
_atom_site_label
_atom_site_type_symbol
_atom_site_symmetry_multiplicity
_atom_site_Wyckoff_symbol
_atom_site_fract_x
_atom_site_fract_y
_atom_site_fract_z
_atom_site_occupancy
_atom_site_attached_hydrogens
_atom_site_calc_flag
Zr1 Zr4+ 4 a 0.7515(3) 0.7515(3) 0.7515(3) 1. 0 d
W1 W6+ 4 a 0.3509(3) 0.3509(3) 0.3509(3) 1. 0 d
W2 W6+ 4 a 0.0913(3) 0.0913(3) 0.0913(3) 1. 0 d
O1 O2- 4 a 0.2414(4) 0.2414(4) 0.2414(4) 1. 0 d
O2 O2- 4 a 0.9833(3) 0.9833(3) 0.9833(3) 1. 0 d
O3 O2- 12 b 0.3058(3) 0.3200(4) 0.5381(3) 1. 0 d
O4 O2- 12 b 0.1974(3) 0.1883(4) 0.9573(3) 1. 0 d

loop_
_atom_type_symbol
_atom_type_oxidation_number
Zr4+ 4.000
W6+ 6.000
O2- -2.000
